data_4337955
loop_
_publ_author_name
'Dong, Huan'
'Hu, Hailiang'
'Liu, Yang'
'Zhong, Jun'
'Zhang, Guangju'
'Zhao, Fangfang'
'Sun, Xuhui'
'Li, Youyong'
'Kang, Zhenhui'

_publ_section_title
;
 Obtaining Chiral Metal-Organic Frameworks via a Prochirality Synthetic
 Strategy with Achiral Ligands Step-by-Step.
;
_journal_issue 7
_journal_name_full 'Inorganic chemistry'
_journal_page_first 3434
_journal_paper_doi 10.1021/ic402867x
_journal_volume 53
_journal_year 2014
_chemical_formula_moiety '[Cu(C2H8N2)][(VO3)2]'
_chemical_formula_sum 'C2 H8 Cu N2 O6 V2'
_chemical_formula_weight 321.52
_chemical_name_systematic
; 
 ? 
;
_space_group_IT_number 14
_symmetry_cell_setting monoclinic
_symmetry_space_group_name_Hall '-P 2yn'
_symmetry_space_group_name_H-M 'P 1 21/n 1'
_atom_sites_solution_hydrogens geom
_atom_sites_solution_primary direct
_atom_sites_solution_secondary difmap
_audit_creation_method SHELXL-97
_cell_angle_alpha 90.00
_cell_angle_beta 90.4510(10)
_cell_angle_gamma 90.00
_cell_formula_units_Z 4
_cell_length_a 5.7771(2)
_cell_length_b 8.1522(3)
_cell_length_c 17.5012(7)
_cell_measurement_reflns_used 5028
_cell_measurement_temperature 296(2)
_cell_measurement_theta_max 28.2735
_cell_measurement_theta_min 3.4280
_cell_volume 824.21(5)
_computing_cell_refinement 'Bruker SAINT'
_computing_data_collection 'Bruker APEX2'
_computing_structure_refinement 'SHELXL-97 (Sheldrick, 1997)'
_computing_structure_solution 'SHELXS-97 (Sheldrick, 1990)'
_diffrn_ambient_temperature 296(2)
_diffrn_measured_fraction_theta_full 0.996
_diffrn_measured_fraction_theta_max 0.996
_diffrn_measurement_device_type 'Bruker APEX-II CCD'
_diffrn_measurement_method '\f and \w scans'
_diffrn_radiation_monochromator graphite
_diffrn_radiation_source 'fine-focus sealed tube'
_diffrn_radiation_type MoK\a
_diffrn_radiation_wavelength 0.71073
_diffrn_reflns_av_R_equivalents 0.0177
_diffrn_reflns_av_sigmaI/netI 0.0167
_diffrn_reflns_limit_h_max 6
_diffrn_reflns_limit_h_min -7
_diffrn_reflns_limit_k_max 10
_diffrn_reflns_limit_k_min -10
_diffrn_reflns_limit_l_max 21
_diffrn_reflns_limit_l_min -23
_diffrn_reflns_number 7291
_diffrn_reflns_theta_full 28.19
_diffrn_reflns_theta_max 28.19
_diffrn_reflns_theta_min 2.33
_exptl_absorpt_coefficient_mu 4.777
_exptl_absorpt_correction_T_max 0.3814
_exptl_absorpt_correction_T_min 0.3283
_exptl_absorpt_correction_type multi-scan
_exptl_absorpt_process_details ' SADABS, Sheldrick, 1996'
_exptl_crystal_colour GREEN
_exptl_crystal_density_diffrn 2.591
_exptl_crystal_density_method 'not measured'
_exptl_crystal_description BLOCK
_exptl_crystal_F_000 628
_exptl_crystal_size_max 0.30
_exptl_crystal_size_mid 0.30
_exptl_crystal_size_min 0.25
_refine_diff_density_max 0.596
_refine_diff_density_min -0.452
_refine_diff_density_rms 0.099
_refine_ls_extinction_method none
_refine_ls_goodness_of_fit_ref 1.116
_refine_ls_hydrogen_treatment constr
_refine_ls_matrix_type full
_refine_ls_number_parameters 118
_refine_ls_number_reflns 2025
_refine_ls_number_restraints 0
_refine_ls_restrained_S_all 1.116
_refine_ls_R_factor_all 0.0207
_refine_ls_R_factor_gt 0.0189
_refine_ls_shift/su_max 0.000
_refine_ls_shift/su_mean 0.000
_refine_ls_structure_factor_coef Fsqd
_refine_ls_weighting_details 'calc w=1/[\s^2^(Fo^2^)+(0.0282P)^2^+0.3348P] where P=(Fo^2^+2Fc^2^)/3'
_refine_ls_weighting_scheme calc
_refine_ls_wR_factor_gt 0.0492
_refine_ls_wR_factor_ref 0.0506
_reflns_number_gt 1903
_reflns_number_total 2025
_reflns_threshold_expression >2sigma(I)
_cod_data_source_file ic402867x_si_001.cif
_cod_data_source_block 1
_cod_depositor_comments
;
The following automatic conversions were performed:

'_symmetry_cell_setting' value 'Monoclinic' changed to 'monoclinic'
according to
/usr/data/users/saulius/automatic-downloads/rss-feeds/ACS/lib/dictionaries/cif_core.dic
dictionary named 'cif_core.dic' version 2.4.2 from 2011-04-26.

Automatic conversion script
Id: cif_fix_values 2281 2013-09-26 08:29:07Z andrius 

 Adding full bibliography for 4337955--4337957.cif.
;
_cod_original_sg_symbol_H-M P21/n
_cod_database_code 4337955

loop_
_symmetry_equiv_pos_as_xyz
'x, y, z'
'-x+1/2, y+1/2, -z+1/2'
'-x, -y, -z'
'x-1/2, -y-1/2, z-1/2'

loop_
_atom_site_label
_atom_site_type_symbol
_atom_site_fract_x
_atom_site_fract_y
_atom_site_fract_z
_atom_site_U_iso_or_equiv
_atom_site_adp_type
_atom_site_occupancy
_atom_site_symmetry_multiplicity
_atom_site_calc_flag
_atom_site_refinement_flags
Cu1 Cu 0.05898(3) 0.67103(3) 0.044869(11) 0.01609(7) Uani 1 1 d .
V1 V 0.19535(4) 0.74261(3) -0.129386(16) 0.01442(8) Uani 1 1 d .
V2 V 0.71728(4) 0.89497(3) -0.064712(16) 0.01316(8) Uani 1 1 d .
O1 O 0.1483(2) 0.60351(15) -0.05951(7) 0.0188(2) Uani 1 1 d .
O2 O 0.4709(2) 0.84157(18) -0.12158(8) 0.0253(3) Uani 1 1 d .
O3 O 0.95975(19) 0.88601(16) -0.12778(7) 0.0203(3) Uani 1 1 d .
O4 O 0.1871(2) 0.64473(19) -0.20952(8) 0.0275(3) Uani 1 1 d .
O5 O 0.7128(2) 1.08103(16) -0.03149(8) 0.0275(3) Uani 1 1 d .
O6 O -0.2346(2) 0.75748(16) 0.00471(8) 0.0204(3) Uani 1 1 d .
N1 N -0.0156(3) 0.7297(2) 0.15209(9) 0.0242(3) Uani 1 1 d .
H1C H -0.0730 0.8322 0.1541 0.029 Uiso 1 1 calc R
H1D H -0.1227 0.6603 0.1705 0.029 Uiso 1 1 calc R
N2 N 0.3532(2) 0.58093(19) 0.08770(9) 0.0200(3) Uani 1 1 d .
H2C H 0.3786 0.4798 0.0689 0.024 Uiso 1 1 calc R
H2D H 0.4727 0.6456 0.0745 0.024 Uiso 1 1 calc R
C1 C 0.1993(4) 0.7188(3) 0.19837(12) 0.0298(4) Uani 1 1 d .
H1A H 0.1616 0.7066 0.2520 0.036 Uiso 1 1 calc R
H1B H 0.2899 0.8181 0.1924 0.036 Uiso 1 1 calc R
C2 C 0.3346(3) 0.5738(3) 0.17174(12) 0.0300(4) Uani 1 1 d .
H2A H 0.4878 0.5749 0.1948 0.036 Uiso 1 1 calc R
H2B H 0.2574 0.4733 0.1868 0.036 Uiso 1 1 calc R

loop_
_atom_site_aniso_label
_atom_site_aniso_U_11
_atom_site_aniso_U_22
_atom_site_aniso_U_33
_atom_site_aniso_U_23
_atom_site_aniso_U_13
_atom_site_aniso_U_12
Cu1 0.01580(10) 0.01881(12) 0.01365(12) -0.00075(8) -0.00090(7) 0.00359(7)
V1 0.01041(12) 0.01935(15) 0.01351(15) 0.00012(10) 0.00012(9) 0.00086(9)
V2 0.01089(12) 0.01274(14) 0.01584(15) 0.00116(10) -0.00057(9) 0.00004(8)
O1 0.0223(6) 0.0176(6) 0.0165(6) -0.0003(5) 0.0009(4) 0.0028(4)
O2 0.0146(5) 0.0417(8) 0.0198(7) 0.0004(6) -0.0009(4) -0.0057(5)
O3 0.0145(5) 0.0242(6) 0.0223(7) 0.0058(5) 0.0024(4) 0.0029(4)
O4 0.0271(6) 0.0378(8) 0.0176(7) -0.0057(6) 0.0002(5) 0.0001(5)
O5 0.0336(7) 0.0161(6) 0.0328(8) -0.0016(6) 0.0085(6) -0.0015(5)
O6 0.0155(5) 0.0242(7) 0.0216(7) 0.0071(5) 0.0011(4) 0.0035(4)
N1 0.0225(7) 0.0319(9) 0.0182(8) -0.0018(6) 0.0018(6) 0.0051(6)
N2 0.0194(6) 0.0206(7) 0.0201(7) 0.0013(6) 0.0012(5) 0.0041(5)
C1 0.0334(10) 0.0391(11) 0.0168(9) -0.0034(8) -0.0048(7) 0.0043(8)
C2 0.0279(9) 0.0397(11) 0.0223(10) 0.0067(8) -0.0033(7) 0.0059(8)

loop_
_atom_type_symbol
_atom_type_description
_atom_type_scat_dispersion_real
_atom_type_scat_dispersion_imag
_atom_type_scat_source
C C 0.0033 0.0016 'International Tables Vol C Tables 4.2.6.8 and 6.1.1.4'
H H 0.0000 0.0000 'International Tables Vol C Tables 4.2.6.8 and 6.1.1.4'
N N 0.0061 0.0033 'International Tables Vol C Tables 4.2.6.8 and 6.1.1.4'
O O 0.0106 0.0060 'International Tables Vol C Tables 4.2.6.8 and 6.1.1.4'
V V 0.3005 0.5294 'International Tables Vol C Tables 4.2.6.8 and 6.1.1.4'
Cu Cu 0.3201 1.2651 'International Tables Vol C Tables 4.2.6.8 and 6.1.1.4'

loop_
_geom_angle_atom_site_label_1
_geom_angle_atom_site_label_2
_geom_angle_atom_site_label_3
_geom_angle
_geom_angle_site_symmetry_1
_geom_angle_site_symmetry_3
O6 Cu1 O1 90.02(5) . .
O6 Cu1 N1 93.35(6) . .
O1 Cu1 N1 176.48(6) . .
O6 Cu1 N2 178.66(6) . .
O1 Cu1 N2 90.96(6) . .
N1 Cu1 N2 85.65(6) . .
O6 Cu1 O5 97.76(5) . 3_675
O1 Cu1 O5 89.81(5) . 3_675
N1 Cu1 O5 90.73(6) . 3_675
N2 Cu1 O5 83.15(6) . 3_675
O4 V1 O1 107.04(7) . .
O4 V1 O2 108.03(7) . .
O1 V1 O2 113.27(6) . .
O4 V1 O3 108.57(7) . 1_455
O1 V1 O3 107.41(6) . 1_455
O2 V1 O3 112.31(6) . 1_455
O5 V2 O6 111.60(7) . 1_655
O5 V2 O2 114.37(7) . .
O6 V2 O2 111.63(6) 1_655 .
O5 V2 O3 105.85(6) . .
O6 V2 O3 107.07(6) 1_655 .
O2 V2 O3 105.70(6) . .
V1 O1 Cu1 121.68(7) . .
V2 O2 V1 149.10(9) . .
V2 O3 V1 129.27(7) . 1_655
V2 O5 Cu1 137.16(7) . 3_675
V2 O6 Cu1 129.68(7) 1_455 .
C1 N1 Cu1 108.37(11) . .
C2 N2 Cu1 108.70(11) . .
N1 C1 C2 108.40(17) . .
N2 C2 C1 108.78(16) . .

loop_
_geom_bond_atom_site_label_1
_geom_bond_atom_site_label_2
_geom_bond_distance
_geom_bond_site_symmetry_2
Cu1 O6 1.9617(12) .
Cu1 O1 1.9802(12) .
Cu1 N1 1.9870(16) .
Cu1 N2 1.9927(14) .
Cu1 O5 2.4255(13) 3_675
V1 O4 1.6140(14) .
V1 O1 1.6913(13) .
V1 O2 1.7890(13) .
V1 O3 1.7946(12) 1_455
V2 O5 1.6248(13) .
V2 O6 1.6746(13) 1_655
V2 O2 1.7842(13) .
V2 O3 1.7916(12) .
O3 V1 1.7946(12) 1_655
O5 Cu1 2.4255(13) 3_675
O6 V2 1.6746(13) 1_455
N1 C1 1.480(2) .
N2 C2 1.477(3) .
C1 C2 1.494(3) .
